data_1546937
loop_
_publ_author_name
'Shih, Jiun-Le'
'Jansone-Popova, Santa'
'Huynh, Christopher'
'May, Jeremy A.'

_publ_section_title
;
 Synthesis of azasilacyclopentenes and silanols via Huisgen
 cycloaddition-initiated C--H bond insertion cascades
;
_journal_name_full 'Chem. Sci.'
_journal_paper_doi 10.1039/C7SC03130K
_journal_year 2017
_chemical_formula_sum 'C24 H27 N3 O2 Si'
_chemical_formula_weight 417.58
_chemical_name_systematic
; 
 ? 
;
_space_group_IT_number 14
_symmetry_cell_setting monoclinic
_symmetry_space_group_name_Hall '-P 2yn'
_symmetry_space_group_name_H-M 'P 1 21/n 1'
_atom_sites_solution_hydrogens geom
_atom_sites_solution_primary direct
_atom_sites_solution_secondary difmap
_audit_creation_method SHELXL-97
_audit_update_record
;
2017-07-17 deposited with the CCDC.
2017-08-21 downloaded from the CCDC.
;
_cell_angle_alpha 90.00
_cell_angle_beta 106.670(1)
_cell_angle_gamma 90.00
_cell_formula_units_Z 4
_cell_length_a 13.0101(6)
_cell_length_b 10.7484(5)
_cell_length_c 16.4288(7)
_cell_measurement_reflns_used 8098
_cell_measurement_temperature 123(2)
_cell_measurement_theta_max 66.66
_cell_measurement_theta_min 4.98
_cell_volume 2200.81(17)
_computing_cell_refinement 'SAINT v7.60A (Bruker-Nonius, 2013)'
_computing_data_collection 'APEX2 v2013.4-1 (Bruker-Nonius, 2013)'
_computing_data_reduction 'SAINT v7.60A (Bruker-Nonius, 2013)'
_computing_structure_refinement 'SHELXL v6.12 (G.M. Sheldrick, 2001)'
_computing_structure_solution 'SHELXS v6.12 (G.M. Sheldrick, 2001)'
_diffrn_ambient_temperature 123(2)
_diffrn_detector_area_resol_mean 4K
_diffrn_measured_fraction_theta_full 0.984
_diffrn_measured_fraction_theta_max 0.984
_diffrn_measurement_device_type 'Bruker DUO APEX II CCD'
_diffrn_measurement_method CCD
_diffrn_radiation_monochromator graphite
_diffrn_radiation_source 'Incoatec 30 Watt Cu microsource'
_diffrn_radiation_type CuK\a
_diffrn_radiation_wavelength 1.54178
_diffrn_reflns_av_R_equivalents 0.0255
_diffrn_reflns_av_sigmaI/netI 0.0187
_diffrn_reflns_limit_h_max 14
_diffrn_reflns_limit_h_min -15
_diffrn_reflns_limit_k_max 12
_diffrn_reflns_limit_k_min 0
_diffrn_reflns_limit_l_max 19
_diffrn_reflns_limit_l_min 0
_diffrn_reflns_number 15050
_diffrn_reflns_theta_full 66.66
_diffrn_reflns_theta_max 66.66
_diffrn_reflns_theta_min 4.98
_diffrn_standards_decay_% 0.0
_exptl_absorpt_coefficient_mu 1.140
_exptl_absorpt_correction_T_max 0.7528
_exptl_absorpt_correction_T_min 0.5798
_exptl_absorpt_correction_type empirical
_exptl_absorpt_process_details 'SAINT v7.60A'
_exptl_crystal_colour Colorless
_exptl_crystal_density_diffrn 1.260
_exptl_crystal_density_method 'not measured'
_exptl_crystal_description 'thick plate'
_exptl_crystal_F_000 888
_exptl_crystal_size_max 0.35
_exptl_crystal_size_mid 0.30
_exptl_crystal_size_min 0.08
_refine_diff_density_max 0.342
_refine_diff_density_min -0.228
_refine_diff_density_rms 0.037
_refine_ls_extinction_coef 0.00047(14)
_refine_ls_extinction_expression Fc^*^=kFc[1+0.001xFc^2^\l^3^/sin(2\q)]^-1/4^
_refine_ls_extinction_method SHELXL
_refine_ls_goodness_of_fit_ref 1.028
_refine_ls_hydrogen_treatment noref
_refine_ls_matrix_type full
_refine_ls_number_parameters 275
_refine_ls_number_reflns 3835
_refine_ls_number_restraints 0
_refine_ls_restrained_S_all 1.028
_refine_ls_R_factor_all 0.0308
_refine_ls_R_factor_gt 0.0296
_refine_ls_shift/su_max 0.001
_refine_ls_shift/su_mean 0.000
_refine_ls_structure_factor_coef Fsqd
_refine_ls_weighting_details 'calc w=1/[\s^2^(Fo^2^)+(0.0398P)^2^+1.0066P] where P=(Fo^2^+2Fc^2^)/3'
_refine_ls_weighting_scheme calc
_refine_ls_wR_factor_gt 0.0790
_refine_ls_wR_factor_ref 0.0806
_reflns_number_gt 3653
_reflns_number_total 4049
_reflns_threshold_expression >3.99sigma(I)
_cod_data_source_file c7sc03130k2.cif
_cod_data_source_block k1502
_cod_depositor_comments
;
The following automatic conversions were performed:

'_symmetry_cell_setting' value 'Monoclinic' changed to 'monoclinic'
according to
/home/data/users/saulius/crontab/automatic-downloads/rss-feeds/RSC/lib/dictionaries/cif_core.dic
dictionary named 'cif_core.dic' version 2.4.2 from 2011-04-26.

'_exptl_absorpt_correction_type' value 'Empirical' changed to
'empirical' according to
/home/data/users/saulius/crontab/automatic-downloads/rss-feeds/RSC/lib/dictionaries/cif_core.dic
dictionary named 'cif_core.dic' version 2.4.2 from 2011-04-26.

Automatic conversion script
Id: cif_fix_values 4973 2017-02-22 13:04:09Z antanas 
;
_cod_original_sg_symbol_H-M P2(1)/n
_cod_database_code 1546937

loop_
_symmetry_equiv_pos_as_xyz
'x, y, z'
'-x+1/2, y+1/2, -z+1/2'
'-x, -y, -z'
'x-1/2, -y-1/2, z-1/2'

loop_
_atom_site_label
_atom_site_type_symbol
_atom_site_fract_x
_atom_site_fract_y
_atom_site_fract_z
_atom_site_U_iso_or_equiv
_atom_site_adp_type
_atom_site_occupancy
_atom_site_symmetry_multiplicity
_atom_site_calc_flag
_atom_site_refinement_flags
Si Si 0.69597(2) 0.75042(3) 0.499806(19) 0.01655(11) Uani 1 1 d .
O1 O 0.89298(7) 0.32563(8) 0.49352(5) 0.0235(2) Uani 1 1 d .
O2 O 1.00041(7) 0.37351(9) 0.62332(6) 0.0300(2) Uani 1 1 d .
N1 N 0.66655(8) 0.59218(9) 0.36294(7) 0.0196(2) Uani 1 1 d .
N2 N 0.61533(9) 0.58823(10) 0.29489(7) 0.0263(3) Uani 1 1 d .
N3 N 0.87019(8) 0.51469(10) 0.55071(6) 0.0230(2) Uani 1 1 d .
C1 C 0.72570(10) 0.60595(11) 0.44347(7) 0.0196(3) Uani 1 1 d .
C2 C 0.79987(9) 0.50784(11) 0.47617(8) 0.0192(3) Uani 1 1 d .
C3 C 0.80309(9) 0.38450(11) 0.43239(8) 0.0192(3) Uani 1 1 d .
C4 C 0.82301(10) 0.38670(12) 0.34392(8) 0.0242(3) Uani 1 1 d .
H4A H 0.8191 0.4729 0.3220 0.029 Uiso 1 1 calc R
H4B H 0.8945 0.3519 0.3471 0.029 Uiso 1 1 calc R
C5 C 0.73381(11) 0.30612(13) 0.28626(8) 0.0289(3) Uani 1 1 d .
H5A H 0.6718 0.3578 0.2556 0.035 Uiso 1 1 calc R
H5B H 0.7605 0.2600 0.2443 0.035 Uiso 1 1 calc R
C6 C 0.70305(11) 0.21717(12) 0.34767(9) 0.0286(3) Uani 1 1 d .
H6A H 0.7566 0.1498 0.3660 0.034 Uiso 1 1 calc R
H6B H 0.6314 0.1800 0.3220 0.034 Uiso 1 1 calc R
C7 C 0.70247(10) 0.30310(11) 0.42151(8) 0.0224(3) Uani 1 1 d .
H7A H 0.7071 0.2548 0.4737 0.027 Uiso 1 1 calc R
H7B H 0.6367 0.3547 0.4077 0.027 Uiso 1 1 calc R
C8 C 0.92810(10) 0.40259(12) 0.56226(8) 0.0226(3) Uani 1 1 d .
C9 C 0.57278(9) 0.81293(11) 0.41974(7) 0.0186(2) Uani 1 1 d .
C10 C 0.47169(10) 0.77561(12) 0.42485(8) 0.0232(3) Uani 1 1 d .
H10 H 0.4667 0.7280 0.4723 0.028 Uiso 1 1 calc R
C11 C 0.37865(10) 0.80680(13) 0.36189(8) 0.0272(3) Uani 1 1 d .
H11 H 0.3109 0.7805 0.3666 0.033 Uiso 1 1 calc R
C12 C 0.38447(10) 0.87610(12) 0.29233(8) 0.0266(3) Uani 1 1 d .
H12 H 0.3209 0.8966 0.2490 0.032 Uiso 1 1 calc R
C13 C 0.48348(11) 0.91549(12) 0.28614(8) 0.0261(3) Uani 1 1 d .
H13 H 0.4878 0.9639 0.2389 0.031 Uiso 1 1 calc R
C14 C 0.57610(10) 0.88398(11) 0.34921(8) 0.0227(3) Uani 1 1 d .
H14 H 0.6435 0.9114 0.3444 0.027 Uiso 1 1 calc R
C15 C 0.65475(9) 0.69656(12) 0.59444(7) 0.0198(3) Uani 1 1 d .
C16 C 0.63673(9) 0.57159(12) 0.60942(8) 0.0225(3) Uani 1 1 d .
H16 H 0.6485 0.5099 0.5716 0.027 Uiso 1 1 calc R
C17 C 0.60195(10) 0.53550(13) 0.67842(8) 0.0264(3) Uani 1 1 d .
H17 H 0.5909 0.4499 0.6877 0.032 Uiso 1 1 calc R
C18 C 0.58334(10) 0.62441(13) 0.73362(8) 0.0268(3) Uani 1 1 d .
H18 H 0.5597 0.6000 0.7808 0.032 Uiso 1 1 calc R
C19 C 0.59935(11) 0.74878(13) 0.71970(8) 0.0278(3) Uani 1 1 d .
H19 H 0.5862 0.8100 0.7572 0.033 Uiso 1 1 calc R
C20 C 0.63460(11) 0.78441(13) 0.65099(8) 0.0257(3) Uani 1 1 d .
H20 H 0.6453 0.8702 0.6421 0.031 Uiso 1 1 calc R
C21 C 0.81447(9) 0.86243(11) 0.52651(8) 0.0205(3) Uani 1 1 d .
C22 C 0.86839(10) 0.86376(13) 0.45458(9) 0.0284(3) Uani 1 1 d .
H22A H 0.9302 0.9201 0.4697 0.043 Uiso 1 1 calc R
H22B H 0.8168 0.8924 0.4019 0.043 Uiso 1 1 calc R
H22C H 0.8926 0.7796 0.4463 0.043 Uiso 1 1 calc R
C23 C 0.77549(11) 0.99469(12) 0.53798(8) 0.0257(3) Uani 1 1 d .
H23A H 0.8355 1.0532 0.5466 0.039 Uiso 1 1 calc R
H23B H 0.7479 0.9966 0.5875 0.039 Uiso 1 1 calc R
H23C H 0.7183 1.0185 0.4871 0.039 Uiso 1 1 calc R
C24 C 0.89818(11) 0.82323(13) 0.60943(9) 0.0293(3) Uani 1 1 d .
H24A H 0.9595 0.8802 0.6212 0.044 Uiso 1 1 calc R
H24B H 0.9225 0.7383 0.6035 0.044 Uiso 1 1 calc R
H24C H 0.8658 0.8262 0.6564 0.044 Uiso 1 1 calc R

loop_
_atom_site_aniso_label
_atom_site_aniso_U_11
_atom_site_aniso_U_22
_atom_site_aniso_U_33
_atom_site_aniso_U_23
_atom_site_aniso_U_13
_atom_site_aniso_U_12
Si 0.01709(18) 0.01510(18) 0.01700(18) 0.00000(11) 0.00414(13) 0.00211(11)
O1 0.0230(4) 0.0215(4) 0.0237(4) -0.0014(3) 0.0031(4) 0.0072(3)
O2 0.0269(5) 0.0346(5) 0.0249(5) -0.0009(4) 0.0017(4) 0.0092(4)
N1 0.0200(5) 0.0156(5) 0.0239(6) 0.0003(4) 0.0076(5) 0.0009(4)
N2 0.0285(6) 0.0240(6) 0.0237(6) -0.0011(4) 0.0033(5) 0.0007(4)
N3 0.0225(5) 0.0221(5) 0.0230(5) -0.0022(4) 0.0044(4) 0.0032(4)
C1 0.0201(6) 0.0190(6) 0.0191(6) -0.0011(5) 0.0045(5) 0.0002(5)
C2 0.0188(6) 0.0192(6) 0.0214(6) -0.0001(5) 0.0084(5) -0.0002(5)
C3 0.0175(6) 0.0185(6) 0.0211(6) 0.0008(5) 0.0047(5) 0.0039(5)
C4 0.0254(6) 0.0259(7) 0.0246(6) 0.0002(5) 0.0124(5) 0.0035(5)
C5 0.0363(7) 0.0269(7) 0.0232(6) -0.0045(5) 0.0080(6) 0.0040(6)
C6 0.0323(7) 0.0198(6) 0.0319(7) -0.0042(5) 0.0064(6) -0.0011(5)
C7 0.0232(6) 0.0184(6) 0.0268(6) 0.0018(5) 0.0090(5) 0.0002(5)
C8 0.0211(6) 0.0246(6) 0.0223(6) -0.0012(5) 0.0066(5) 0.0028(5)
C9 0.0197(6) 0.0163(6) 0.0190(6) -0.0022(4) 0.0044(5) 0.0030(4)
C10 0.0222(6) 0.0244(6) 0.0229(6) 0.0005(5) 0.0065(5) 0.0021(5)
C11 0.0189(6) 0.0316(7) 0.0302(7) -0.0035(5) 0.0055(5) 0.0024(5)
C12 0.0240(6) 0.0283(7) 0.0232(6) -0.0041(5) -0.0002(5) 0.0092(5)
C13 0.0322(7) 0.0243(7) 0.0209(6) 0.0020(5) 0.0062(5) 0.0081(5)
C14 0.0227(6) 0.0221(6) 0.0241(6) 0.0010(5) 0.0078(5) 0.0033(5)
C15 0.0167(6) 0.0223(6) 0.0189(6) 0.0017(5) 0.0026(5) 0.0028(5)
C16 0.0196(6) 0.0229(6) 0.0243(6) -0.0005(5) 0.0054(5) 0.0006(5)
C17 0.0225(6) 0.0260(7) 0.0305(7) 0.0054(5) 0.0076(5) -0.0014(5)
C18 0.0210(6) 0.0383(8) 0.0215(6) 0.0057(5) 0.0066(5) 0.0004(5)
C19 0.0280(7) 0.0336(8) 0.0230(7) -0.0030(5) 0.0091(5) 0.0034(5)
C20 0.0300(7) 0.0232(6) 0.0247(6) 0.0003(5) 0.0092(5) 0.0027(5)
C21 0.0202(6) 0.0184(6) 0.0218(6) -0.0016(5) 0.0043(5) 0.0003(5)
C22 0.0232(6) 0.0317(7) 0.0321(7) -0.0068(6) 0.0109(6) -0.0061(5)
C23 0.0296(7) 0.0187(6) 0.0279(7) -0.0025(5) 0.0070(5) -0.0011(5)
C24 0.0255(7) 0.0253(7) 0.0305(7) -0.0011(5) -0.0026(5) -0.0014(5)

loop_
_atom_type_symbol
_atom_type_description
_atom_type_scat_dispersion_real
_atom_type_scat_dispersion_imag
_atom_type_scat_source
C C 0.0181 0.0091 'International Tables Vol C Tables 4.2.6.8 and 6.1.1.4'
H H 0.0000 0.0000 'International Tables Vol C Tables 4.2.6.8 and 6.1.1.4'
N N 0.0311 0.0180 'International Tables Vol C Tables 4.2.6.8 and 6.1.1.4'
O O 0.0492 0.0322 'International Tables Vol C Tables 4.2.6.8 and 6.1.1.4'
Si Si 0.2541 0.3302 'International Tables Vol C Tables 4.2.6.8 and 6.1.1.4'

loop_
_geom_angle_atom_site_label_1
_geom_angle_atom_site_label_2
_geom_angle_atom_site_label_3
_geom_angle
C15 Si C9 107.51(5)
C15 Si C1 107.31(5)
C9 Si C1 101.68(5)
C15 Si C21 114.14(5)
C9 Si C21 113.95(5)
C1 Si C21 111.32(5)
C8 O1 C3 108.65(9)
N2 N1 C1 175.71(12)
C2 N3 C8 106.44(10)
N1 C1 C2 115.27(10)
N1 C1 Si 115.65(9)
C2 C1 Si 129.04(9)
N3 C2 C1 121.92(11)
N3 C2 C3 112.84(10)
C1 C2 C3 125.18(10)
O1 C3 C2 100.35(9)
O1 C3 C7 108.77(9)
C2 C3 C7 114.42(10)
O1 C3 C4 109.76(9)
C2 C3 C4 117.87(10)
C7 C3 C4 105.37(10)
C5 C4 C3 105.65(10)
C6 C5 C4 103.92(10)
C5 C6 C7 102.03(10)
C6 C7 C3 103.76(10)
O2 C8 O1 121.81(11)
O2 C8 N3 126.60(12)
O1 C8 N3 111.59(10)
C14 C9 C10 117.31(11)
C14 C9 Si 123.47(9)
C10 C9 Si 118.82(9)
C11 C10 C9 121.27(12)
C12 C11 C10 120.15(12)
C11 C12 C13 119.78(12)
C14 C13 C12 119.79(12)
C13 C14 C9 121.70(12)
C16 C15 C20 117.27(11)
C16 C15 Si 123.02(9)
C20 C15 Si 119.60(10)
C17 C16 C15 121.45(12)
C18 C17 C16 119.99(12)
C19 C18 C17 119.72(12)
C18 C19 C20 120.13(12)
C19 C20 C15 121.43(12)
C22 C21 C23 108.93(10)
C22 C21 C24 108.65(11)
C23 C21 C24 108.59(10)
C22 C21 Si 110.27(8)
C23 C21 Si 109.79(8)
C24 C21 Si 110.56(9)

loop_
_geom_bond_atom_site_label_1
_geom_bond_atom_site_label_2
_geom_bond_distance
Si C15 1.8757(12)
Si C9 1.8817(12)
Si C1 1.9034(12)
Si C21 1.9054(12)
O1 C8 1.3684(15)
O1 C3 1.4501(14)
O2 C8 1.2032(16)
N1 N2 1.1263(15)
N1 C1 1.3342(16)
N3 C2 1.3036(16)
N3 C8 1.4048(16)
C1 C2 1.4264(17)
C2 C3 1.5146(16)
C3 C7 1.5418(17)
C3 C4 1.5479(16)
C4 C5 1.5374(18)
C5 C6 1.5244(19)
C6 C7 1.5264(18)
C9 C14 1.3988(17)
C9 C10 1.4004(18)
C10 C11 1.3890(18)
C11 C12 1.384(2)
C12 C13 1.387(2)
C13 C14 1.3871(18)
C15 C16 1.3975(18)
C15 C20 1.4011(18)
C16 C17 1.3909(18)
C17 C18 1.3858(19)
C18 C19 1.382(2)
C19 C20 1.3886(19)
C21 C22 1.5377(17)
C21 C23 1.5390(17)
C21 C24 1.5389(17)

loop_
_geom_torsion_atom_site_label_1
_geom_torsion_atom_site_label_2
_geom_torsion_atom_site_label_3
_geom_torsion_atom_site_label_4
_geom_torsion
C15 Si C1 N1 120.60(9)
C9 Si C1 N1 7.87(10)
C21 Si C1 N1 -113.84(9)
C15 Si C1 C2 -56.94(12)
C9 Si C1 C2 -169.67(11)
C21 Si C1 C2 68.62(12)
C8 N3 C2 C1 179.35(11)
C8 N3 C2 C3 2.18(13)
N1 C1 C2 N3 172.95(11)
Si C1 C2 N3 -9.50(18)
N1 C1 C2 C3 -10.25(17)
Si C1 C2 C3 167.30(9)
C8 O1 C3 C2 3.40(11)
C8 O1 C3 C7 -117.00(10)
C8 O1 C3 C4 128.19(10)
N3 C2 C3 O1 -3.51(13)
C1 C2 C3 O1 179.43(11)
N3 C2 C3 C7 112.74(12)
C1 C2 C3 C7 -64.32(15)
N3 C2 C3 C4 -122.55(12)
C1 C2 C3 C4 60.39(16)
O1 C3 C4 C5 116.61(11)
C2 C3 C4 C5 -129.44(11)
C7 C3 C4 C5 -0.35(12)
C3 C4 C5 C6 -25.67(13)
C4 C5 C6 C7 41.97(12)
C5 C6 C7 C3 -42.16(12)
O1 C3 C7 C6 -91.42(11)
C2 C3 C7 C6 157.30(10)
C4 C3 C7 C6 26.20(12)
C3 O1 C8 O2 177.84(12)
C3 O1 C8 N3 -2.51(13)
C2 N3 C8 O2 179.82(13)
C2 N3 C8 O1 0.18(14)
C15 Si C9 C14 166.44(10)
C1 Si C9 C14 -80.98(11)
C21 Si C9 C14 38.89(12)
C15 Si C9 C10 -21.02(11)
C1 Si C9 C10 91.55(10)
C21 Si C9 C10 -148.57(9)
C14 C9 C10 C11 0.70(18)
Si C9 C10 C11 -172.30(10)
C9 C10 C11 C12 0.0(2)
C10 C11 C12 C13 -0.7(2)
C11 C12 C13 C14 0.74(19)
C12 C13 C14 C9 -0.04(19)
C10 C9 C14 C13 -0.66(18)
Si C9 C14 C13 171.97(10)
C9 Si C15 C16 100.82(10)
C1 Si C15 C16 -7.89(11)
C21 Si C15 C16 -131.74(10)
C9 Si C15 C20 -75.36(11)
C1 Si C15 C20 175.93(9)
C21 Si C15 C20 52.08(11)
C20 C15 C16 C17 -1.05(18)
Si C15 C16 C17 -177.31(9)
C15 C16 C17 C18 0.67(19)
C16 C17 C18 C19 0.09(19)
C17 C18 C19 C20 -0.4(2)
C18 C19 C20 C15 0.0(2)
C16 C15 C20 C19 0.72(18)
Si C15 C20 C19 177.11(10)
C15 Si C21 C22 159.18(9)
C9 Si C21 C22 -76.77(10)
C1 Si C21 C22 37.52(10)
C15 Si C21 C23 -80.79(10)
C9 Si C21 C23 43.26(10)
C1 Si C21 C23 157.54(8)
C15 Si C21 C24 39.01(10)
C9 Si C21 C24 163.06(8)
C1 Si C21 C24 -82.66(10)
